data_7014517
loop_
_publ_author_name
'Banerjee, Sambuddha'
'Nandy, Madhusudan'
'Sen, Soma'
'Mandal, Sandip'
'Rosair, Georgina M.'
'Slawin, Alexandra M. Z.'
'G\'omez Garc\'ia, Carlos J'
'Clemente-Juan, Juan M'
'Zangrando, Ennio'
'Guidolin, Nicol'
'Mitra, Samiran'

_publ_section_title
;
 Isolation of four new Co(II)/Co(III) and Ni(II) complexes with a
 pentadentate Schiff base ligand: syntheses, structural descriptions
 and magnetic studies.
;
_journal_issue 8
_journal_name_full 'Dalton transactions (Cambridge, England : 2003)'
_journal_page_first 1652
_journal_page_last 1661
_journal_paper_doi 10.1039/c0dt00923g
_journal_volume 40
_journal_year 2011
_chemical_formula_moiety 'C38 H38 Co2 N4 O6.H2 O'
_chemical_formula_sum 'C38 H40 Co2 N4 O7'
_chemical_formula_weight 782.60
_chemical_name_systematic
;
?
;
_space_group_IT_number 2
_symmetry_cell_setting triclinic
_symmetry_space_group_name_Hall '-P 1'
_symmetry_space_group_name_H-M 'P -1'
_atom_sites_solution_hydrogens geom
_atom_sites_solution_primary direct
_atom_sites_solution_secondary difmap
_audit_creation_method SHELXL-97
_cell_angle_alpha 90.443(14)
_cell_angle_beta 100.661(12)
_cell_angle_gamma 105.340(11)
_cell_formula_units_Z 2
_cell_length_a 10.035(3)
_cell_length_b 13.078(4)
_cell_length_c 14.492(5)
_cell_measurement_reflns_used 2255
_cell_measurement_temperature 93(2)
_cell_measurement_theta_max 20.85
_cell_measurement_theta_min 1.42
_cell_volume 1799.3(10)
_computing_cell_refinement 'CrystalClear (Rigaku Corp., 2004)'
_computing_data_collection 'CrystalClear (Rigaku Corp., 2004)'
_computing_data_reduction 'CrystalClear (Rigaku Corp., 2004)'
_computing_molecular_graphics 'Bruker SHELXTL'
_computing_publication_material 'Bruker SHELXTL'
_computing_structure_refinement 'SHELXL-97 (Sheldrick, 1997)'
_computing_structure_solution 'SHELXS-97 (Sheldrick, 1990)'
_diffrn_ambient_temperature 93(2)
_diffrn_measured_fraction_theta_full 0.930
_diffrn_measured_fraction_theta_max 0.912
_diffrn_measurement_device_type CCD
_diffrn_measurement_method '\w and \f scans'
_diffrn_radiation_monochromator confocal
_diffrn_radiation_source 'rotating anode'
_diffrn_radiation_type MoK\a
_diffrn_radiation_wavelength 0.71073
_diffrn_reflns_av_R_equivalents 0.0798
_diffrn_reflns_av_sigmaI/netI 0.1186
_diffrn_reflns_limit_h_max 11
_diffrn_reflns_limit_h_min -12
_diffrn_reflns_limit_k_max 12
_diffrn_reflns_limit_k_min -15
_diffrn_reflns_limit_l_max 16
_diffrn_reflns_limit_l_min -11
_diffrn_reflns_number 9415
_diffrn_reflns_theta_full 25.00
_diffrn_reflns_theta_max 25.35
_diffrn_reflns_theta_min 4.75
_exptl_absorpt_coefficient_mu 0.977
_exptl_absorpt_correction_T_max 1.0000
_exptl_absorpt_correction_T_min 0.8693
_exptl_absorpt_correction_type multi-scan
_exptl_absorpt_process_details 'Jacobson, R. (1998) Private communication'
_exptl_crystal_colour orange
_exptl_crystal_density_diffrn 1.445
_exptl_crystal_density_method 'not measured'
_exptl_crystal_description platelet
_exptl_crystal_F_000 812
_exptl_crystal_size_max 0.200
_exptl_crystal_size_mid 0.100
_exptl_crystal_size_min 0.010
_refine_diff_density_max 0.633
_refine_diff_density_min -0.516
_refine_diff_density_rms 0.106
_refine_ls_extinction_method none
_refine_ls_goodness_of_fit_ref 1.159
_refine_ls_hydrogen_treatment mixed
_refine_ls_matrix_type full
_refine_ls_number_parameters 471
_refine_ls_number_reflns 6006
_refine_ls_number_restraints 2
_refine_ls_restrained_S_all 1.159
_refine_ls_R_factor_all 0.1533
_refine_ls_R_factor_gt 0.1032
_refine_ls_shift/su_max 0.013
_refine_ls_shift/su_mean 0.000
_refine_ls_structure_factor_coef Fsqd
_refine_ls_weighting_details 'calc w=1/[\s^2^(Fo^2^)+(0.0184P)^2^+9.8071P] where P=(Fo^2^+2Fc^2^)/3'
_refine_ls_weighting_scheme calc
_refine_ls_wR_factor_gt 0.1486
_refine_ls_wR_factor_ref 0.1650
_reflns_number_gt 4231
_reflns_number_total 6006
_reflns_threshold_expression >2sigma(I)
_cod_data_source_file C0DT00923G.TXT
_cod_data_source_block 687036
_cod_depositor_comments
;
The following automatic conversions were performed:
'_symmetry_cell_setting' value 'Triclinic' changed to 'triclinic'
according to '/home/saulius/struct/CIF-dictionaries/cif_core.dic'
dictionary named 'cif_core.dic' version 2.4.1 from 2010-06-29.

Automatic conversion script
Id: cif_fix_enum 1555 2011-01-17 13:19:09Z saulius 
;
_cod_original_cell_volume 1799.2(10)
_cod_original_sg_symbol_H-M P-1
_cod_database_code 7014517

loop_
_symmetry_equiv_pos_as_xyz
'x, y, z'
'-x, -y, -z'

loop_
_atom_site_label
_atom_site_type_symbol
_atom_site_fract_x
_atom_site_fract_y
_atom_site_fract_z
_atom_site_U_iso_or_equiv
_atom_site_adp_type
_atom_site_occupancy
_atom_site_symmetry_multiplicity
_atom_site_calc_flag
_atom_site_refinement_flags
_atom_site_disorder_assembly
_atom_site_disorder_group
Co1 Co 0.27233(11) 0.34767(7) 0.11971(7) 0.0184(3) Uani 1 1 d . . .
Co2 Co 0.41369(11) 0.14239(7) 0.22312(7) 0.0187(3) Uani 1 1 d . . .
C1 C 0.0978(8) 0.3048(6) -0.0572(5) 0.0217(17) Uani 1 1 d . . .
C2 C 0.0864(8) 0.4100(6) -0.0611(5) 0.0236(17) Uani 1 1 d . . .
C3 C -0.0210(8) 0.4322(6) -0.1263(6) 0.0281(19) Uani 1 1 d . . .
H3A H -0.0272 0.5033 -0.1299 0.034 Uiso 1 1 calc R . .
C4 C -0.1200(9) 0.3528(6) -0.1865(6) 0.032(2) Uani 1 1 d . . .
H4A H -0.1958 0.3685 -0.2284 0.038 Uiso 1 1 calc R . .
C5 C -0.1047(8) 0.2507(6) -0.1837(5) 0.0289(19) Uani 1 1 d . . .
H5A H -0.1696 0.1957 -0.2251 0.035 Uiso 1 1 calc R . .
C6 C 0.0024(8) 0.2284(6) -0.1220(5) 0.0270(19) Uani 1 1 d . . .
H6A H 0.0126 0.1583 -0.1233 0.032 Uiso 1 1 calc R . .
C7 C 0.1996(8) 0.4967(5) -0.0097(5) 0.0215(17) Uani 1 1 d . . .
N8 N 0.2858(6) 0.4781(4) 0.0611(4) 0.0221(14) Uani 1 1 d . . .
C9 C 0.4268(8) 0.5511(5) 0.0953(5) 0.0225(17) Uani 1 1 d . . .
H9A H 0.4215 0.6075 0.1394 0.027 Uiso 1 1 calc R . .
H9B H 0.4672 0.5848 0.0421 0.027 Uiso 1 1 calc R . .
C10 C 0.5176(8) 0.4823(5) 0.1458(5) 0.0213(17) Uani 1 1 d . . .
H10A H 0.6187 0.5119 0.1415 0.026 Uiso 1 1 calc R . .
O10 O 0.4629(5) 0.3782(4) 0.1014(3) 0.0207(11) Uani 1 1 d . . .
O1 O 0.1969(5) 0.2772(4) 0.0014(3) 0.0222(12) Uani 1 1 d . . .
C11 C 0.5013(8) 0.4742(6) 0.2470(6) 0.0255(18) Uani 1 1 d . . .
H11A H 0.5649 0.4351 0.2818 0.031 Uiso 1 1 calc R . .
H11B H 0.5218 0.5455 0.2787 0.031 Uiso 1 1 calc R . .
N12 N 0.3526(6) 0.4153(4) 0.2411(4) 0.0204(14) Uani 1 1 d . . .
C13 C 0.2986(8) 0.4035(6) 0.3156(5) 0.0229(17) Uani 1 1 d . . .
C14 C 0.1519(8) 0.3397(6) 0.3105(5) 0.0250(18) Uani 1 1 d . . .
C15 C 0.0583(8) 0.3102(5) 0.2226(5) 0.0196(17) Uani 1 1 d . . .
O15 O 0.0871(5) 0.3301(4) 0.1407(3) 0.0204(11) Uani 1 1 d . . .
C16 C -0.0828(8) 0.2545(5) 0.2264(5) 0.0197(16) Uani 1 1 d . . .
H16A H -0.1495 0.2349 0.1691 0.024 Uiso 1 1 calc R . .
C17 C -0.1258(9) 0.2281(6) 0.3086(6) 0.0280(19) Uani 1 1 d . . .
H17A H -0.2211 0.1907 0.3077 0.034 Uiso 1 1 calc R . .
C18 C -0.0320(10) 0.2552(7) 0.3938(6) 0.038(2) Uani 1 1 d . . .
H18A H -0.0622 0.2366 0.4513 0.046 Uiso 1 1 calc R . .
C19 C 0.1052(9) 0.3093(6) 0.3935(6) 0.0298(19) Uani 1 1 d . . .
H19A H 0.1703 0.3267 0.4516 0.036 Uiso 1 1 calc R . .
C20 C 0.2206(9) 0.6058(6) -0.0459(6) 0.0281(19) Uani 1 1 d . . .
H20A H 0.3031 0.6546 -0.0063 0.042 Uiso 1 1 calc R . .
H20B H 0.1369 0.6306 -0.0442 0.042 Uiso 1 1 calc R . .
H20C H 0.2354 0.6037 -0.1108 0.042 Uiso 1 1 calc R . .
C21 C 0.3832(9) 0.4517(7) 0.4081(5) 0.032(2) Uani 1 1 d . . .
H21A H 0.4268 0.4001 0.4410 0.048 Uiso 1 1 calc R . .
H21B H 0.3219 0.4723 0.4458 0.048 Uiso 1 1 calc R . .
H21C H 0.4568 0.5147 0.3986 0.048 Uiso 1 1 calc R . .
O31 O 0.5050(5) 0.2462(4) 0.3201(3) 0.0224(12) Uani 1 1 d . . .
C31 C 0.5284(8) 0.2168(6) 0.4071(5) 0.0250(18) Uani 1 1 d . . .
C32 C 0.4356(8) 0.1316(6) 0.4417(6) 0.0274(19) Uani 1 1 d . . .
C33 C 0.4725(9) 0.1079(7) 0.5355(6) 0.035(2) Uani 1 1 d . . .
H33A H 0.4127 0.0493 0.5593 0.042 Uiso 1 1 calc R . .
C34 C 0.5921(10) 0.1665(7) 0.5938(6) 0.038(2) Uani 1 1 d . . .
H34A H 0.6145 0.1493 0.6574 0.045 Uiso 1 1 calc R . .
C35 C 0.6794(9) 0.2508(7) 0.5593(6) 0.040(2) Uani 1 1 d . . .
H35A H 0.7619 0.2921 0.5999 0.048 Uiso 1 1 calc R . .
C36 C 0.6505(9) 0.2764(7) 0.4684(6) 0.0302(19) Uani 1 1 d . . .
H36A H 0.7130 0.3346 0.4462 0.036 Uiso 1 1 calc R . .
C37 C 0.2998(8) 0.0799(6) 0.3842(5) 0.0220(17) Uani 1 1 d . . .
N38 N 0.2779(6) 0.0824(4) 0.2946(4) 0.0205(14) Uani 1 1 d . . .
C39 C 0.1357(8) 0.0652(6) 0.2360(5) 0.0216(17) Uani 1 1 d . . .
H39A H 0.0749 0.0939 0.2697 0.026 Uiso 1 1 calc R . .
H39B H 0.0913 -0.0116 0.2204 0.026 Uiso 1 1 calc R . .
C40 C 0.1563(7) 0.1235(5) 0.1472(5) 0.0207(17) Uani 1 1 d . . .
H40A H 0.0706 0.1467 0.1202 0.025 Uiso 1 1 calc R . .
O40 O 0.2728(5) 0.2121(4) 0.1745(3) 0.0225(12) Uani 1 1 d . . .
C41 C 0.1910(8) 0.0570(5) 0.0751(5) 0.0215(17) Uani 1 1 d . . .
H41A H 0.1171 -0.0111 0.0592 0.026 Uiso 1 1 calc R . .
H41B H 0.2012 0.0951 0.0170 0.026 Uiso 1 1 calc R . .
N42 N 0.3243(6) 0.0394(4) 0.1212(4) 0.0193(14) Uani 1 1 d . . .
C43 C 0.3720(8) -0.0349(5) 0.0885(5) 0.0232(17) Uani 1 1 d . . .
C44 C 0.4972(8) -0.0597(5) 0.1389(5) 0.0207(17) Uani 1 1 d . . .
C45 C 0.5721(8) -0.0069(5) 0.2269(5) 0.0209(17) Uani 1 1 d . . .
O45 O 0.5414(5) 0.0669(4) 0.2723(3) 0.0229(12) Uani 1 1 d . . .
C46 C 0.6925(8) -0.0383(6) 0.2702(6) 0.0271(18) Uani 1 1 d . . .
H46A H 0.7454 -0.0034 0.3284 0.033 Uiso 1 1 calc R . .
C47 C 0.7358(9) -0.1171(6) 0.2315(6) 0.0299(19) Uani 1 1 d . . .
H47A H 0.8160 -0.1368 0.2636 0.036 Uiso 1 1 calc R . .
C48 C 0.6631(9) -0.1680(6) 0.1458(6) 0.032(2) Uani 1 1 d . . .
H48A H 0.6931 -0.2221 0.1182 0.038 Uiso 1 1 calc R . .
C49 C 0.5466(9) -0.1388(6) 0.1012(6) 0.0286(19) Uani 1 1 d . . .
H49A H 0.4973 -0.1736 0.0421 0.034 Uiso 1 1 calc R . .
C50 C 0.1807(9) 0.0285(7) 0.4330(6) 0.035(2) Uani 1 1 d . . .
H50A H 0.1566 0.0833 0.4680 0.052 Uiso 1 1 calc R . .
H50B H 0.2098 -0.0220 0.4765 0.052 Uiso 1 1 calc R . .
H50C H 0.0983 -0.0091 0.3860 0.052 Uiso 1 1 calc R . .
C51 C 0.2887(8) -0.0982(5) -0.0002(5) 0.0243(18) Uani 1 1 d . . .
H51A H 0.2116 -0.1550 0.0149 0.036 Uiso 1 1 calc R . .
H51B H 0.3504 -0.1293 -0.0298 0.036 Uiso 1 1 calc R . .
H51C H 0.2499 -0.0516 -0.0436 0.036 Uiso 1 1 calc R . .
O61 O 0.5486(5) 0.2211(4) 0.1505(3) 0.0212(12) Uani 1 1 d D . .
H61A H 0.518(8) 0.286(3) 0.140(5) 0.032 Uiso 1 1 d D . .
H61B H 0.487(6) 0.163(4) 0.107(4) 0.032 Uiso 1 1 d D . .

loop_
_atom_site_aniso_label
_atom_site_aniso_U_11
_atom_site_aniso_U_22
_atom_site_aniso_U_33
_atom_site_aniso_U_23
_atom_site_aniso_U_13
_atom_site_aniso_U_12
Co1 0.0173(6) 0.0128(5) 0.0253(6) 0.0015(4) 0.0040(4) 0.0046(4)
Co2 0.0174(6) 0.0143(5) 0.0243(6) 0.0010(4) 0.0031(4) 0.0045(4)
C1 0.025(5) 0.025(4) 0.023(4) 0.007(3) 0.012(3) 0.013(3)
C2 0.021(5) 0.025(4) 0.027(4) 0.001(3) 0.007(3) 0.007(3)
C3 0.028(5) 0.023(4) 0.038(5) 0.008(4) 0.011(4) 0.012(4)
C4 0.030(5) 0.030(5) 0.033(5) 0.000(4) 0.002(4) 0.008(4)
C5 0.025(5) 0.032(4) 0.026(5) -0.001(3) -0.002(4) 0.007(4)
C6 0.029(5) 0.028(4) 0.022(4) -0.003(3) -0.003(4) 0.011(4)
C7 0.023(5) 0.014(4) 0.032(5) 0.001(3) 0.007(3) 0.012(3)
N8 0.025(4) 0.009(3) 0.031(4) 0.003(3) 0.008(3) 0.002(3)
C9 0.021(5) 0.013(4) 0.032(5) -0.001(3) 0.004(3) 0.002(3)
C10 0.015(4) 0.017(4) 0.029(4) -0.002(3) -0.002(3) 0.003(3)
O10 0.016(3) 0.015(2) 0.032(3) 0.002(2) 0.008(2) 0.006(2)
O1 0.021(3) 0.020(3) 0.026(3) 0.002(2) 0.005(2) 0.008(2)
C11 0.017(5) 0.020(4) 0.040(5) -0.004(3) 0.006(4) 0.005(3)
N12 0.019(4) 0.016(3) 0.026(4) -0.002(3) 0.003(3) 0.005(3)
C13 0.028(5) 0.023(4) 0.018(4) -0.004(3) 0.000(3) 0.011(4)
C14 0.028(5) 0.022(4) 0.029(5) -0.003(3) 0.006(4) 0.013(4)
C15 0.022(5) 0.011(3) 0.023(4) -0.002(3) -0.002(3) 0.006(3)
O15 0.018(3) 0.020(3) 0.023(3) 0.002(2) 0.004(2) 0.005(2)
C16 0.013(4) 0.018(4) 0.027(4) 0.002(3) 0.004(3) 0.003(3)
C17 0.027(5) 0.023(4) 0.034(5) 0.006(3) 0.006(4) 0.006(3)
C18 0.045(6) 0.040(5) 0.037(5) 0.011(4) 0.013(4) 0.019(5)
C19 0.020(5) 0.038(5) 0.027(5) 0.001(4) 0.000(3) 0.005(4)
C20 0.026(5) 0.019(4) 0.041(5) 0.010(3) 0.008(4) 0.009(3)
C21 0.033(5) 0.037(5) 0.020(4) -0.011(4) -0.001(4) 0.002(4)
O31 0.024(3) 0.015(3) 0.026(3) -0.001(2) 0.003(2) 0.005(2)
C31 0.027(5) 0.026(4) 0.026(5) -0.007(3) 0.001(4) 0.018(4)
C32 0.022(5) 0.031(5) 0.033(5) 0.003(4) 0.004(4) 0.012(4)
C33 0.026(5) 0.045(5) 0.032(5) 0.007(4) 0.005(4) 0.007(4)
C34 0.038(6) 0.059(6) 0.017(4) 0.012(4) 0.004(4) 0.014(5)
C35 0.027(6) 0.054(6) 0.034(5) -0.004(4) -0.003(4) 0.009(4)
C36 0.024(5) 0.036(5) 0.031(5) -0.002(4) 0.003(4) 0.010(4)
C37 0.021(5) 0.021(4) 0.025(5) 0.012(3) 0.008(3) 0.007(3)
N38 0.015(4) 0.018(3) 0.029(4) 0.002(3) 0.004(3) 0.003(3)
C39 0.014(4) 0.018(4) 0.031(4) -0.003(3) 0.007(3) -0.001(3)
C40 0.010(4) 0.010(3) 0.036(5) -0.002(3) -0.003(3) -0.002(3)
O40 0.023(3) 0.013(2) 0.028(3) -0.001(2) 0.002(2) 0.001(2)
C41 0.022(5) 0.011(4) 0.024(4) -0.005(3) -0.004(3) -0.001(3)
N42 0.021(4) 0.010(3) 0.026(4) 0.001(3) 0.006(3) 0.003(3)
C43 0.032(5) 0.009(3) 0.028(4) 0.004(3) 0.008(3) 0.003(3)
C44 0.016(4) 0.014(4) 0.036(5) 0.004(3) 0.012(3) 0.005(3)
C45 0.024(5) 0.014(4) 0.026(4) 0.003(3) 0.009(3) 0.004(3)
O45 0.022(3) 0.018(3) 0.029(3) -0.001(2) 0.005(2) 0.005(2)
C46 0.019(5) 0.024(4) 0.039(5) 0.000(4) 0.010(4) 0.005(3)
C47 0.024(5) 0.031(4) 0.042(5) 0.008(4) 0.016(4) 0.014(4)
C48 0.030(5) 0.022(4) 0.051(6) 0.006(4) 0.015(4) 0.015(4)
C49 0.033(5) 0.021(4) 0.034(5) -0.004(3) 0.019(4) 0.004(4)
C50 0.029(5) 0.041(5) 0.035(5) 0.007(4) 0.011(4) 0.007(4)
C51 0.029(5) 0.014(4) 0.029(4) -0.004(3) 0.005(3) 0.006(3)
O61 0.021(3) 0.016(3) 0.027(3) -0.002(2) 0.004(2) 0.006(2)

loop_
_atom_type_symbol
_atom_type_description
_atom_type_scat_dispersion_real
_atom_type_scat_dispersion_imag
_atom_type_scat_source
C C 0.0033 0.0016 'International Tables Vol C Tables 4.2.6.8 and 6.1.1.4'
H H 0.0000 0.0000 'International Tables Vol C Tables 4.2.6.8 and 6.1.1.4'
N N 0.0061 0.0033 'International Tables Vol C Tables 4.2.6.8 and 6.1.1.4'
O O 0.0106 0.0060 'International Tables Vol C Tables 4.2.6.8 and 6.1.1.4'
Co Co 0.3494 0.9721 'International Tables Vol C Tables 4.2.6.8 and 6.1.1.4'

loop_
_geom_angle_atom_site_label_1
_geom_angle_atom_site_label_2
_geom_angle_atom_site_label_3
_geom_angle
_geom_angle_site_symmetry_1
_geom_angle_site_symmetry_3
_geom_angle_publ_flag
O1 Co1 O15 89.2(2) . . ?
O1 Co1 N8 88.4(2) . . ?
O15 Co1 N8 95.7(2) . . ?
O1 Co1 N12 177.9(2) . . ?
O15 Co1 N12 91.9(2) . . ?
N8 Co1 N12 93.3(3) . . ?
O1 Co1 O10 93.8(2) . . ?
O15 Co1 O10 175.1(2) . . ?
N8 Co1 O10 80.5(2) . . ?
N12 Co1 O10 85.2(2) . . ?
O1 Co1 O40 89.9(2) . . ?
O15 Co1 O40 89.3(2) . . ?
N8 Co1 O40 174.7(2) . . ?
N12 Co1 O40 88.3(2) . . ?
O10 Co1 O40 94.6(2) . . ?
O45 Co2 O31 87.3(2) . . ?
O45 Co2 N38 96.2(2) . . ?
O31 Co2 N38 90.0(2) . . ?
O45 Co2 N42 93.0(2) . . ?
O31 Co2 N42 178.0(2) . . ?
N38 Co2 N42 92.0(3) . . ?
O45 Co2 O40 176.2(2) . . ?
O31 Co2 O40 94.4(2) . . ?
N38 Co2 O40 80.4(2) . . ?
N42 Co2 O40 85.4(2) . . ?
O45 Co2 O61 89.5(2) . . ?
O31 Co2 O61 86.1(2) . . ?
N38 Co2 O61 172.9(2) . . ?
N42 Co2 O61 91.9(2) . . ?
O40 Co2 O61 94.0(2) . . ?
O1 C1 C6 119.1(6) . . ?
O1 C1 C2 123.1(7) . . ?
C6 C1 C2 117.7(7) . . ?
C3 C2 C1 119.2(7) . . ?
C3 C2 C7 119.9(7) . . ?
C1 C2 C7 120.0(7) . . ?
C2 C3 C4 121.8(7) . . ?
C2 C3 H3A 119.1 . . ?
C4 C3 H3A 119.1 . . ?
C5 C4 C3 118.2(7) . . ?
C5 C4 H4A 120.9 . . ?
C3 C4 H4A 120.9 . . ?
C6 C5 C4 120.6(7) . . ?
C6 C5 H5A 119.7 . . ?
C4 C5 H5A 119.7 . . ?
C5 C6 C1 122.4(7) . . ?
C5 C6 H6A 118.8 . . ?
C1 C6 H6A 118.8 . . ?
N8 C7 C2 120.3(6) . . ?
N8 C7 C20 120.7(7) . . ?
C2 C7 C20 118.8(7) . . ?
C7 N8 C9 122.5(6) . . ?
C7 N8 Co1 126.7(5) . . ?
C9 N8 Co1 109.5(5) . . ?
N8 C9 C10 105.9(5) . . ?
N8 C9 H9A 110.6 . . ?
C10 C9 H9A 110.6 . . ?
N8 C9 H9B 110.6 . . ?
C10 C9 H9B 110.6 . . ?
H9A C9 H9B 108.7 . . ?
O10 C10 C11 107.4(6) . . ?
O10 C10 C9 106.9(5) . . ?
C11 C10 C9 109.9(6) . . ?
O10 C10 H10A 110.8 . . ?
C11 C10 H10A 110.8 . . ?
C9 C10 H10A 110.8 . . ?
C10 O10 Co1 100.0(4) . . ?
C1 O1 Co1 121.2(4) . . ?
N12 C11 C10 104.0(6) . . ?
N12 C11 H11A 111.0 . . ?
C10 C11 H11A 111.0 . . ?
N12 C11 H11B 111.0 . . ?
C10 C11 H11B 111.0 . . ?
H11A C11 H11B 109.0 . . ?
C13 N12 C11 120.4(6) . . ?
C13 N12 Co1 127.8(5) . . ?
C11 N12 Co1 111.2(5) . . ?
N12 C13 C14 120.3(7) . . ?
N12 C13 C21 120.8(7) . . ?
C14 C13 C21 118.9(7) . . ?
C19 C14 C15 119.9(7) . . ?
C19 C14 C13 119.2(7) . . ?
C15 C14 C13 120.9(7) . . ?
O15 C15 C16 117.0(6) . . ?
O15 C15 C14 126.9(7) . . ?
C16 C15 C14 116.1(7) . . ?
C15 O15 Co1 120.6(5) . . ?
C17 C16 C15 122.5(7) . . ?
C17 C16 H16A 118.7 . . ?
C15 C16 H16A 118.7 . . ?
C16 C17 C18 120.7(8) . . ?
C16 C17 H17A 119.6 . . ?
C18 C17 H17A 119.6 . . ?
C19 C18 C17 118.7(8) . . ?
C19 C18 H18A 120.7 . . ?
C17 C18 H18A 120.7 . . ?
C18 C19 C14 122.0(8) . . ?
C18 C19 H19A 119.0 . . ?
C14 C19 H19A 119.0 . . ?
C7 C20 H20A 109.5 . . ?
C7 C20 H20B 109.5 . . ?
H20A C20 H20B 109.5 . . ?
C7 C20 H20C 109.5 . . ?
H20A C20 H20C 109.5 . . ?
H20B C20 H20C 109.5 . . ?
C13 C21 H21A 109.5 . . ?
C13 C21 H21B 109.5 . . ?
H21A C21 H21B 109.5 . . ?
C13 C21 H21C 109.5 . . ?
H21A C21 H21C 109.5 . . ?
H21B C21 H21C 109.5 . . ?
C31 O31 Co2 118.9(4) . . ?
O31 C31 C36 117.4(7) . . ?
O31 C31 C32 123.4(7) . . ?
C36 C31 C32 119.2(7) . . ?
C33 C32 C31 118.0(7) . . ?
C33 C32 C37 121.8(7) . . ?
C31 C32 C37 119.8(7) . . ?
C34 C33 C32 122.0(8) . . ?
C34 C33 H33A 119.0 . . ?
C32 C33 H33A 119.0 . . ?
C33 C34 C35 119.1(8) . . ?
C33 C34 H34A 120.5 . . ?
C35 C34 H34A 120.5 . . ?
C36 C35 C34 121.6(8) . . ?
C36 C35 H35A 119.2 . . ?
C34 C35 H35A 119.2 . . ?
C35 C36 C31 120.1(8) . . ?
C35 C36 H36A 119.9 . . ?
C31 C36 H36A 119.9 . . ?
N38 C37 C32 121.4(7) . . ?
N38 C37 C50 120.3(7) . . ?
C32 C37 C50 118.3(7) . . ?
C37 N38 C39 123.0(6) . . ?
C37 N38 Co2 125.7(5) . . ?
C39 N38 Co2 109.4(5) . . ?
N38 C39 C40 106.1(6) . . ?
N38 C39 H39A 110.5 . . ?
C40 C39 H39A 110.5 . . ?
N38 C39 H39B 110.5 . . ?
C40 C39 H39B 110.5 . . ?
H39A C39 H39B 108.7 . . ?
O40 C40 C41 107.7(6) . . ?
O40 C40 C39 106.0(6) . . ?
C41 C40 C39 111.9(6) . . ?
O40 C40 H40A 110.4 . . ?
C41 C40 H40A 110.4 . . ?
C39 C40 H40A 110.4 . . ?
C40 O40 Co2 100.0(4) . . ?
C40 O40 Co1 119.8(4) . . ?
Co2 O40 Co1 135.5(3) . . ?
N42 C41 C40 103.7(5) . . ?
N42 C41 H41A 111.0 . . ?
C40 C41 H41A 111.0 . . ?
N42 C41 H41B 111.0 . . ?
C40 C41 H41B 111.0 . . ?
H41A C41 H41B 109.0 . . ?
C43 N42 C41 121.0(6) . . ?
C43 N42 Co2 128.4(5) . . ?
C41 N42 Co2 110.5(4) . . ?
N42 C43 C44 121.3(7) . . ?
N42 C43 C51 118.2(7) . . ?
C44 C43 C51 120.5(6) . . ?
C49 C44 C45 118.4(7) . . ?
C49 C44 C43 119.8(7) . . ?
C45 C44 C43 121.8(6) . . ?
O45 C45 C46 116.3(7) . . ?
O45 C45 C44 126.8(7) . . ?
C46 C45 C44 116.9(6) . . ?
C45 O45 Co2 125.6(5) . . ?
C47 C46 C45 122.7(8) . . ?
C47 C46 H46A 118.6 . . ?
C45 C46 H46A 118.6 . . ?
C46 C47 C48 120.2(8) . . ?
C46 C47 H47A 119.9 . . ?
C48 C47 H47A 119.9 . . ?
C49 C48 C47 118.7(7) . . ?
C49 C48 H48A 120.6 . . ?
C47 C48 H48A 120.6 . . ?
C48 C49 C44 123.1(8) . . ?
C48 C49 H49A 118.5 . . ?
C44 C49 H49A 118.5 . . ?
C37 C50 H50A 109.5 . . ?
C37 C50 H50B 109.5 . . ?
H50A C50 H50B 109.5 . . ?
C37 C50 H50C 109.5 . . ?
H50A C50 H50C 109.5 . . ?
H50B C50 H50C 109.5 . . ?
C43 C51 H51A 109.5 . . ?
C43 C51 H51B 109.5 . . ?
H51A C51 H51B 109.5 . . ?
C43 C51 H51C 109.5 . . ?
H51A C51 H51C 109.5 . . ?
H51B C51 H51C 109.5 . . ?
Co2 O61 H61A 102(5) . . ?
Co2 O61 H61B 76(5) . . ?
H61A O61 H61B 110(6) . . ?

loop_
_geom_bond_atom_site_label_1
_geom_bond_atom_site_label_2
_geom_bond_distance
_geom_bond_site_symmetry_2
_geom_bond_publ_flag
Co1 O1 1.868(5) . ?
Co1 O15 1.893(5) . ?
Co1 N8 1.895(6) . ?
Co1 N12 1.898(6) . ?
Co1 O10 1.917(5) . ?
Co1 O40 1.949(5) . ?
Co2 O45 1.862(5) . ?
Co2 O31 1.870(5) . ?
Co2 N38 1.875(6) . ?
Co2 N42 1.908(6) . ?
Co2 O40 1.910(5) . ?
Co2 O61 1.952(5) . ?
C1 O1 1.312(8) . ?
C1 C6 1.394(10) . ?
C1 C2 1.411(10) . ?
C2 C3 1.390(10) . ?
C2 C7 1.457(10) . ?
C3 C4 1.395(11) . ?
C3 H3A 0.9500 . ?
C4 C5 1.384(10) . ?
C4 H4A 0.9500 . ?
C5 C6 1.361(10) . ?
C5 H5A 0.9500 . ?
C6 H6A 0.9500 . ?
C7 N8 1.284(9) . ?
C7 C20 1.500(10) . ?
N8 C9 1.475(9) . ?
C9 C10 1.540(10) . ?
C9 H9A 0.9900 . ?
C9 H9B 0.9900 . ?
C10 O10 1.424(8) . ?
C10 C11 1.507(11) . ?
C10 H10A 1.0000 . ?
C11 N12 1.473(10) . ?
C11 H11A 0.9900 . ?
C11 H11B 0.9900 . ?
N12 C13 1.287(9) . ?
C13 C14 1.476(11) . ?
C13 C21 1.482(10) . ?
C14 C19 1.394(11) . ?
C14 C15 1.418(10) . ?
C15 O15 1.286(8) . ?
C15 C16 1.421(10) . ?
C16 C17 1.357(10) . ?
C16 H16A 0.9500 . ?
C17 C18 1.387(11) . ?
C17 H17A 0.9500 . ?
C18 C19 1.373(12) . ?
C18 H18A 0.9500 . ?
C19 H19A 0.9500 . ?
C20 H20A 0.9800 . ?
C20 H20B 0.9800 . ?
C20 H20C 0.9800 . ?
C21 H21A 0.9800 . ?
C21 H21B 0.9800 . ?
C21 H21C 0.9800 . ?
O31 C31 1.319(9) . ?
C31 C36 1.407(11) . ?
C31 C32 1.411(11) . ?
C32 C33 1.401(11) . ?
C32 C37 1.447(11) . ?
C33 C34 1.368(12) . ?
C33 H33A 0.9500 . ?
C34 C35 1.376(12) . ?
C34 H34A 0.9500 . ?
C35 C36 1.359(11) . ?
C35 H35A 0.9500 . ?
C36 H36A 0.9500 . ?
C37 N38 1.278(9) . ?
C37 C50 1.507(11) . ?
N38 C39 1.478(9) . ?
C39 C40 1.521(10) . ?
C39 H39A 0.9900 . ?
C39 H39B 0.9900 . ?
C40 O40 1.404(8) . ?
C40 C41 1.500(10) . ?
C40 H40A 1.0000 . ?
C41 N42 1.457(9) . ?
C41 H41A 0.9900 . ?
C41 H41B 0.9900 . ?
N42 C43 1.312(9) . ?
C43 C44 1.448(10) . ?
C43 C51 1.502(10) . ?
C44 C49 1.405(9) . ?
C44 C45 1.424(10) . ?
C45 O45 1.296(8) . ?
C45 C46 1.416(10) . ?
C46 C47 1.373(10) . ?
C46 H46A 0.9500 . ?
C47 C48 1.383(11) . ?
C47 H47A 0.9500 . ?
C48 C49 1.375(11) . ?
C48 H48A 0.9500 . ?
C49 H49A 0.9500 . ?
C50 H50A 0.9800 . ?
C50 H50B 0.9800 . ?
C50 H50C 0.9800 . ?
C51 H51A 0.9800 . ?
C51 H51B 0.9800 . ?
C51 H51C 0.9800 . ?
O61 H61A 0.9800(11) . ?
O61 H61B 0.9800(11) . ?

loop_
_geom_hbond_atom_site_label_D
_geom_hbond_atom_site_label_H
_geom_hbond_atom_site_label_A
_geom_hbond_distance_DH
_geom_hbond_distance_HA
_geom_hbond_distance_DA
_geom_hbond_angle_DHA
_geom_hbond_site_symmetry_A
O61 H61A O10 0.9800(11) 1.523(16) 2.490(7) 168(7) .
O61 H61B N42 0.9800(11) 2.02(6) 2.774(7) 132(6) .

loop_
_geom_torsion_atom_site_label_1
_geom_torsion_atom_site_label_2
_geom_torsion_atom_site_label_3
_geom_torsion_atom_site_label_4
_geom_torsion
_geom_torsion_site_symmetry_1
_geom_torsion_site_symmetry_2
_geom_torsion_site_symmetry_3
_geom_torsion_site_symmetry_4
_geom_torsion_publ_flag
O1 C1 C2 C3 179.2(7) . . . . ?
C6 C1 C2 C3 2.3(11) . . . . ?
O1 C1 C2 C7 10.0(11) . . . . ?
C6 C1 C2 C7 -166.8(7) . . . . ?
C1 C2 C3 C4 1.5(12) . . . . ?
C7 C2 C3 C4 170.6(7) . . . . ?
C2 C3 C4 C5 -3.4(12) . . . . ?
C3 C4 C5 C6 1.4(12) . . . . ?
C4 C5 C6 C1 2.5(12) . . . . ?
O1 C1 C6 C5 178.7(7) . . . . ?
C2 C1 C6 C5 -4.3(12) . . . . ?
C3 C2 C7 N8 168.4(7) . . . . ?
C1 C2 C7 N8 -22.6(11) . . . . ?
C3 C2 C7 C20 -16.6(11) . . . . ?
C1 C2 C7 C20 152.4(7) . . . . ?
C2 C7 N8 C9 158.4(7) . . . . ?
C20 C7 N8 C9 -16.5(11) . . . . ?
C2 C7 N8 Co1 -7.9(10) . . . . ?
C20 C7 N8 Co1 177.2(5) . . . . ?
O1 Co1 N8 C7 35.3(6) . . . . ?
O15 Co1 N8 C7 -53.7(6) . . . . ?
N12 Co1 N8 C7 -146.0(6) . . . . ?
O10 Co1 N8 C7 129.4(6) . . . . ?
O1 Co1 N8 C9 -132.5(5) . . . . ?
O15 Co1 N8 C9 138.4(5) . . . . ?
N12 Co1 N8 C9 46.2(5) . . . . ?
O10 Co1 N8 C9 -38.4(4) . . . . ?
C7 N8 C9 C10 -154.7(7) . . . . ?
Co1 N8 C9 C10 13.7(7) . . . . ?
N8 C9 C10 O10 29.4(7) . . . . ?
N8 C9 C10 C11 -86.8(7) . . . . ?
C11 C10 O10 Co1 60.0(5) . . . . ?
C9 C10 O10 Co1 -57.9(6) . . . . ?
O1 Co1 O10 C10 141.6(4) . . . . ?
N8 Co1 O10 C10 53.9(4) . . . . ?
N12 Co1 O10 C10 -40.3(4) . . . . ?
O40 Co1 O10 C10 -128.2(4) . . . . ?
C6 C1 O1 Co1 -151.6(6) . . . . ?
C2 C1 O1 Co1 31.6(9) . . . . ?
O15 Co1 O1 C1 49.9(5) . . . . ?
N8 Co1 O1 C1 -45.9(5) . . . . ?
O10 Co1 O1 C1 -126.2(5) . . . . ?
O40 Co1 O1 C1 139.2(5) . . . . ?
O10 C10 C11 N12 -50.6(7) . . . . ?
C9 C10 C11 N12 65.3(7) . . . . ?
C10 C11 N12 C13 -173.0(6) . . . . ?
C10 C11 N12 Co1 15.7(6) . . . . ?
O15 Co1 N12 C13 27.0(6) . . . . ?
N8 Co1 N12 C13 122.9(6) . . . . ?
O10 Co1 N12 C13 -157.0(6) . . . . ?
O40 Co1 N12 C13 -62.2(6) . . . . ?
O15 Co1 N12 C11 -162.4(5) . . . . ?
N8 Co1 N12 C11 -66.5(5) . . . . ?
O10 Co1 N12 C11 13.6(4) . . . . ?
O40 Co1 N12 C11 108.4(5) . . . . ?
C11 N12 C13 C14 -176.7(6) . . . . ?
Co1 N12 C13 C14 -6.9(10) . . . . ?
C11 N12 C13 C21 2.1(10) . . . . ?
Co1 N12 C13 C21 171.9(5) . . . . ?
N12 C13 C14 C19 166.6(7) . . . . ?
C21 C13 C14 C19 -12.2(10) . . . . ?
N12 C13 C14 C15 -14.1(10) . . . . ?
C21 C13 C14 C15 167.0(7) . . . . ?
C19 C14 C15 O15 -178.2(7) . . . . ?
C13 C14 C15 O15 2.5(11) . . . . ?
C19 C14 C15 C16 3.0(10) . . . . ?
C13 C14 C15 C16 -176.2(6) . . . . ?
C16 C15 O15 Co1 -153.6(5) . . . . ?
C14 C15 O15 Co1 27.7(9) . . . . ?
O1 Co1 O15 C15 142.4(5) . . . . ?
N8 Co1 O15 C15 -129.2(5) . . . . ?
N12 Co1 O15 C15 -35.7(5) . . . . ?
O40 Co1 O15 C15 52.5(5) . . . . ?
O15 C15 C16 C17 179.5(6) . . . . ?
C14 C15 C16 C17 -1.7(10) . . . . ?
C15 C16 C17 C18 0.1(11) . . . . ?
C16 C17 C18 C19 0.1(12) . . . . ?
C17 C18 C19 C14 1.4(12) . . . . ?
C15 C14 C19 C18 -3.0(11) . . . . ?
C13 C14 C19 C18 176.3(7) . . . . ?
O45 Co2 O31 C31 -49.5(5) . . . . ?
N38 Co2 O31 C31 46.8(5) . . . . ?
O40 Co2 O31 C31 127.1(5) . . . . ?
O61 Co2 O31 C31 -139.2(5) . . . . ?
Co2 O31 C31 C36 147.7(5) . . . . ?
Co2 O31 C31 C32 -34.1(9) . . . . ?
O31 C31 C32 C33 179.8(7) . . . . ?
C36 C31 C32 C33 -2.1(11) . . . . ?
O31 C31 C32 C37 -7.5(11) . . . . ?
C36 C31 C32 C37 170.7(7) . . . . ?
C31 C32 C33 C34 1.9(12) . . . . ?
C37 C32 C33 C34 -170.7(8) . . . . ?
C32 C33 C34 C35 -0.5(13) . . . . ?
C33 C34 C35 C36 -0.7(14) . . . . ?
C34 C35 C36 C31 0.5(13) . . . . ?
O31 C31 C36 C35 179.2(7) . . . . ?
C32 C31 C36 C35 1.0(11) . . . . ?
C33 C32 C37 N38 -163.5(7) . . . . ?
C31 C32 C37 N38 24.0(11) . . . . ?
C33 C32 C37 C50 20.4(11) . . . . ?
C31 C32 C37 C50 -152.1(7) . . . . ?
C32 C37 N38 C39 -158.2(7) . . . . ?
C50 C37 N38 C39 17.7(10) . . . . ?
C32 C37 N38 Co2 4.3(10) . . . . ?
C50 C37 N38 Co2 -179.7(5) . . . . ?
O45 Co2 N38 C37 53.9(6) . . . . ?
O31 Co2 N38 C37 -33.4(6) . . . . ?
N42 Co2 N38 C37 147.1(6) . . . . ?
O40 Co2 N38 C37 -127.9(6) . . . . ?
O45 Co2 N38 C39 -141.6(4) . . . . ?
O31 Co2 N38 C39 131.1(4) . . . . ?
N42 Co2 N38 C39 -48.3(4) . . . . ?
O40 Co2 N38 C39 36.6(4) . . . . ?
C37 N38 C39 C40 153.9(6) . . . . ?
Co2 N38 C39 C40 -11.2(6) . . . . ?
N38 C39 C40 O40 -32.3(7) . . . . ?
N38 C39 C40 C41 84.9(7) . . . . ?
C41 C40 O40 Co2 -60.2(6) . . . . ?
C39 C40 O40 Co2 59.7(5) . . . . ?
C41 C40 O40 Co1 99.0(6) . . . . ?
C39 C40 O40 Co1 -141.1(4) . . . . ?
O31 Co2 O40 C40 -143.7(4) . . . . ?
N38 Co2 O40 C40 -54.4(4) . . . . ?
N42 Co2 O40 C40 38.3(4) . . . . ?
O61 Co2 O40 C40 129.9(4) . . . . ?
O31 Co2 O40 Co1 62.3(4) . . . . ?
N38 Co2 O40 Co1 151.6(4) . . . . ?
N42 Co2 O40 Co1 -115.7(4) . . . . ?
O61 Co2 O40 Co1 -24.1(4) . . . . ?
O1 Co1 O40 C40 -42.9(5) . . . . ?
O15 Co1 O40 C40 46.3(5) . . . . ?
N12 Co1 O40 C40 138.2(5) . . . . ?
O10 Co1 O40 C40 -136.8(5) . . . . ?
O1 Co1 O40 Co2 107.2(4) . . . . ?
O15 Co1 O40 Co2 -163.6(4) . . . . ?
N12 Co1 O40 Co2 -71.6(4) . . . . ?
O10 Co1 O40 Co2 13.4(4) . . . . ?
O40 C40 C41 N42 53.7(7) . . . . ?
C39 C40 C41 N42 -62.4(7) . . . . ?
C40 C41 N42 C43 164.4(6) . . . . ?
C40 C41 N42 Co2 -19.4(6) . . . . ?
O45 Co2 N42 C43 -17.8(6) . . . . ?
N38 Co2 N42 C43 -114.1(6) . . . . ?
O40 Co2 N42 C43 165.7(6) . . . . ?
O61 Co2 N42 C43 71.9(6) . . . . ?
O45 Co2 N42 C41 166.4(5) . . . . ?
N38 Co2 N42 C41 70.1(5) . . . . ?
O40 Co2 N42 C41 -10.1(5) . . . . ?
O61 Co2 N42 C41 -104.0(5) . . . . ?
C41 N42 C43 C44 -173.9(7) . . . . ?
Co2 N42 C43 C44 10.6(10) . . . . ?
C41 N42 C43 C51 2.7(10) . . . . ?
Co2 N42 C43 C51 -172.8(5) . . . . ?
N42 C43 C44 C49 -179.1(7) . . . . ?
C51 C43 C44 C49 4.4(10) . . . . ?
N42 C43 C44 C45 1.6(11) . . . . ?
C51 C43 C44 C45 -174.9(7) . . . . ?
C49 C44 C45 O45 -179.5(7) . . . . ?
C43 C44 C45 O45 -0.2(11) . . . . ?
C49 C44 C45 C46 0.2(10) . . . . ?
C43 C44 C45 C46 179.5(7) . . . . ?
C46 C45 O45 Co2 167.0(5) . . . . ?
C44 C45 O45 Co2 -13.3(10) . . . . ?
O31 Co2 O45 C45 -159.6(6) . . . . ?
N38 Co2 O45 C45 110.7(6) . . . . ?
N42 Co2 O45 C45 18.4(6) . . . . ?
O61 Co2 O45 C45 -73.5(5) . . . . ?
O45 C45 C46 C47 178.5(7) . . . . ?
C44 C45 C46 C47 -1.2(11) . . . . ?
C45 C46 C47 C48 1.5(12) . . . . ?
C46 C47 C48 C49 -0.6(12) . . . . ?
C47 C48 C49 C44 -0.4(12) . . . . ?
C45 C44 C49 C48 0.6(11) . . . . ?
C43 C44 C49 C48 -178.7(7) . . . . ?
